data_7245182
loop_
_publ_author_name
'Rana, Love Karan'
'Kaur, Prabhjyot'
'Maris, Thierry'
'Duong, Adam'

_publ_section_title
;
 An insight into sensitive detection of metal ions using a novel cobalt
 MOF: single crystal, photoluminescence, and theoretical studies
;
_journal_name_full CrystEngComm
_journal_paper_doi 10.1039/D2CE00385F
_journal_year 2022
_chemical_formula_moiety 'C24 H20 N4 O2'
_chemical_formula_sum 'C24 H20 N4 O2'
_chemical_formula_weight 396.44
_space_group_crystal_system monoclinic
_space_group_IT_number 14
_space_group_name_Hall '-P 2yn'
_space_group_name_H-M_alt 'P 1 21/n 1'
_atom_sites_solution_hydrogens mixed
_audit_creation_method SHELXL-2017/1
_audit_update_record
;
2020-02-05 deposited with the CCDC.	2022-06-13 downloaded from the CCDC.
;
_cell_angle_alpha 90
_cell_angle_beta 94.421(16)
_cell_angle_gamma 90
_cell_formula_units_Z 2
_cell_length_a 7.9401(16)
_cell_length_b 5.1377(11)
_cell_length_c 23.485(5)
_cell_measurement_reflns_used 1960
_cell_measurement_temperature 100(2)
_cell_measurement_theta_max 32.36
_cell_measurement_theta_min 3.48
_cell_volume 955.2(3)
_computing_cell_refinement 'Bruker SAINT'
_computing_data_collection 'Bruker APEX2'
_computing_data_reduction 'Bruker SAINT'
_computing_molecular_graphics 'Bruker SHELXTL'
_computing_publication_material 'Bruker SHELXTL'
_computing_structure_refinement 'SHELXL-2014 (Sheldrick 2014)'
_computing_structure_solution 'SHELXS-97 (Sheldrick 2008)'
_diffrn_ambient_temperature 100(2)
_diffrn_measured_fraction_theta_full 1.000
_diffrn_measured_fraction_theta_max 0.991
_diffrn_measurement_device_type 'Bruker APEX-II CCD'
_diffrn_measurement_method '\f and \w scans'
_diffrn_radiation_monochromator graphite
_diffrn_radiation_source 'fine-focus sealed tube'
_diffrn_radiation_type MoK\a
_diffrn_radiation_wavelength 0.71073
_diffrn_reflns_av_R_equivalents 0.0713
_diffrn_reflns_av_unetI/netI 0.0746
_diffrn_reflns_Laue_measured_fraction_full 1.000
_diffrn_reflns_Laue_measured_fraction_max 0.991
_diffrn_reflns_limit_h_max 12
_diffrn_reflns_limit_h_min -11
_diffrn_reflns_limit_k_max 7
_diffrn_reflns_limit_k_min -7
_diffrn_reflns_limit_l_max 36
_diffrn_reflns_limit_l_min -35
_diffrn_reflns_number 13474
_diffrn_reflns_point_group_measured_fraction_full 1.000
_diffrn_reflns_point_group_measured_fraction_max 0.991
_diffrn_reflns_theta_full 25.242
_diffrn_reflns_theta_max 33.359
_diffrn_reflns_theta_min 1.739
_exptl_absorpt_coefficient_mu 0.090
_exptl_absorpt_correction_T_max 0.7466
_exptl_absorpt_correction_T_min 0.5811
_exptl_absorpt_correction_type multi-scan
_exptl_absorpt_process_details sadabs
_exptl_crystal_colour colourless
_exptl_crystal_density_diffrn 1.378
_exptl_crystal_description needles
_exptl_crystal_F_000 416
_exptl_crystal_size_max 0.200
_exptl_crystal_size_mid 0.180
_exptl_crystal_size_min 0.110
_exptl_transmission_factor_max 0.7466
_exptl_transmission_factor_min 0.5811
_refine_diff_density_max 0.403
_refine_diff_density_min -0.288
_refine_diff_density_rms 0.068
_refine_ls_extinction_method none
_refine_ls_goodness_of_fit_ref 1.012
_refine_ls_hydrogen_treatment mixed
_refine_ls_matrix_type full
_refine_ls_number_parameters 139
_refine_ls_number_reflns 3663
_refine_ls_number_restraints 1
_refine_ls_restrained_S_all 1.011
_refine_ls_R_factor_all 0.1055
_refine_ls_R_factor_gt 0.0550
_refine_ls_shift/su_max 0.001
_refine_ls_shift/su_mean 0.000
_refine_ls_structure_factor_coef Fsqd
_refine_ls_weighting_details 'w=1/[\s^2^(Fo^2^)+(0.0635P)^2^+0.1194P] where P=(Fo^2^+2Fc^2^)/3'
_refine_ls_weighting_scheme calc
_refine_ls_wR_factor_gt 0.1202
_refine_ls_wR_factor_ref 0.1429
_reflns_Friedel_coverage 0.000
_reflns_number_gt 2221
_reflns_number_total 3663
_reflns_threshold_expression 'I > 2\s(I)'
_cod_data_source_file d2ce00385f2.cif
_cod_data_source_block shelx
_cod_original_cell_volume 955.2(4)
_cod_original_sg_symbol_H-M 'P 21/n'
_cod_database_code 7245182
_shelx_shelxl_version_number 2017/1
_shelx_space_group_comment
;
The symmetry employed for this shelxl refinement is uniquely defined
by the following loop, which should always be used as a source of
symmetry information in preference to the above space-group names.
They are only intended as comments.
;
_shelx_estimated_absorpt_t_min 0.982
_shelx_estimated_absorpt_t_max 0.990

loop_
_space_group_symop_operation_xyz
'x, y, z'
'-x+1/2, y+1/2, -z+1/2'
'-x, -y, -z'
'x-1/2, -y-1/2, z-1/2'

loop_
_atom_site_label
_atom_site_type_symbol
_atom_site_fract_x
_atom_site_fract_y
_atom_site_fract_z
_atom_site_U_iso_or_equiv
_atom_site_adp_type
_atom_site_occupancy
_atom_site_site_symmetry_order
_atom_site_calc_flag
_atom_site_refinement_flags_posn
_atom_site_refinement_flags_adp
_atom_site_refinement_flags_occupancy
_atom_site_disorder_assembly
_atom_site_disorder_group
C1 C 0.59306(18) 0.1338(3) 0.75174(6) 0.0202(3) Uani 1 1 d . . . . .
H1 H 0.659490 0.279055 0.764651 0.024 Uiso 1 1 calc R U . . .
C2 C 0.54588(17) -0.0429(3) 0.79255(6) 0.0171(3) Uani 1 1 d . . . . .
C3 C 0.44588(18) -0.2528(3) 0.77344(6) 0.0201(3) Uani 1 1 d . . . . .
H3 H 0.409747 -0.377951 0.799681 0.024 Uiso 1 1 calc R U . . .
C4 C 0.3998(2) -0.2763(3) 0.71536(6) 0.0227(3) Uani 1 1 d . . . . .
H4 H 0.330862 -0.416985 0.701389 0.027 Uiso 1 1 calc R U . . .
C5 C 0.45571(19) -0.0918(3) 0.67806(6) 0.0236(3) Uani 1 1 d . . . . .
H5 H 0.424809 -0.111940 0.638416 0.028 Uiso 1 1 calc R U . . .
C6 C 0.60930(18) -0.0121(3) 0.85475(6) 0.0201(3) Uani 1 1 d . . . . .
H6A H 0.694112 -0.149094 0.864807 0.024 Uiso 1 1 calc R U . . .
H6B H 0.666188 0.158659 0.859917 0.024 Uiso 1 1 calc R U . . .
C7 C 0.40527(17) 0.1828(3) 0.91571(5) 0.0153(3) Uani 1 1 d . . . . .
C8 C 0.26431(17) 0.1368(3) 0.95348(5) 0.0148(3) Uani 1 1 d . . . . .
C9 C 0.14523(17) -0.0552(3) 0.94191(5) 0.0159(3) Uani 1 1 d . . . . .
H9 H 0.155787 -0.168904 0.910484 0.019 Uiso 1 1 calc R U . . .
C10 C 0.00698(17) -0.0855(3) 0.97631(5) 0.0144(3) Uani 1 1 d . . . . .
C11 C 0.11827(18) 0.2810(3) 1.03479(6) 0.0173(3) Uani 1 1 d . . . . .
H11 H 0.111041 0.394314 1.066483 0.021 Uiso 1 1 calc R U . . .
C12 C 0.24904(18) 0.3084(3) 1.00049(6) 0.0168(3) Uani 1 1 d . . . . .
H12 H 0.330026 0.442570 1.008067 0.020 Uiso 1 1 calc R U . . .
O1 O 0.45206(13) 0.4074(2) 0.90529(4) 0.0219(2) Uani 1 1 d . . . . .
N1 N 0.55101(17) 0.1133(3) 0.69500(5) 0.0244(3) Uani 1 1 d . . . . .
N2 N 0.47464(16) -0.0291(3) 0.89367(5) 0.0183(3) Uani 1 1 d D . . . .
H2 H 0.451(2) -0.186(3) 0.9053(7) 0.022 Uiso 1 1 d D U . . .

loop_
_atom_site_aniso_label
_atom_site_aniso_U_11
_atom_site_aniso_U_22
_atom_site_aniso_U_33
_atom_site_aniso_U_23
_atom_site_aniso_U_13
_atom_site_aniso_U_12
C1 0.0203(6) 0.0190(8) 0.0221(7) 0.0003(6) 0.0060(5) -0.0021(6)
C2 0.0160(6) 0.0182(7) 0.0180(6) -0.0003(5) 0.0067(5) 0.0022(5)
C3 0.0215(7) 0.0189(8) 0.0209(7) 0.0022(5) 0.0077(5) -0.0018(6)
C4 0.0227(7) 0.0218(8) 0.0239(7) -0.0028(6) 0.0039(6) -0.0049(6)
C5 0.0251(7) 0.0269(9) 0.0188(6) 0.0007(6) 0.0018(5) 0.0013(7)
C6 0.0174(6) 0.0259(8) 0.0179(6) -0.0011(5) 0.0064(5) 0.0002(6)
C7 0.0174(6) 0.0162(7) 0.0126(5) -0.0001(5) 0.0025(5) -0.0002(5)
C8 0.0180(6) 0.0143(7) 0.0123(5) 0.0004(5) 0.0031(5) 0.0014(5)
C9 0.0210(6) 0.0156(7) 0.0115(5) -0.0014(5) 0.0046(5) 0.0000(5)
C10 0.0179(6) 0.0149(7) 0.0108(5) 0.0001(4) 0.0026(4) 0.0000(5)
C11 0.0205(6) 0.0186(7) 0.0132(6) -0.0040(5) 0.0035(5) -0.0014(6)
C12 0.0185(6) 0.0169(7) 0.0152(6) -0.0022(5) 0.0029(5) -0.0019(5)
O1 0.0263(5) 0.0170(6) 0.0236(5) 0.0007(4) 0.0097(4) -0.0022(4)
N1 0.0289(7) 0.0245(7) 0.0205(6) 0.0038(5) 0.0055(5) -0.0018(6)
N2 0.0224(6) 0.0156(6) 0.0179(5) 0.0008(4) 0.0083(4) 0.0004(5)

loop_
_atom_type_symbol
_atom_type_description
_atom_type_scat_dispersion_real
_atom_type_scat_dispersion_imag
_atom_type_scat_source
C C 0.0033 0.0016 'International Tables Vol C Tables 4.2.6.8 and 6.1.1.4'
H H 0.0000 0.0000 'International Tables Vol C Tables 4.2.6.8 and 6.1.1.4'
N N 0.0061 0.0033 'International Tables Vol C Tables 4.2.6.8 and 6.1.1.4'
O O 0.0106 0.0060 'International Tables Vol C Tables 4.2.6.8 and 6.1.1.4'

loop_
_geom_angle_atom_site_label_1
_geom_angle_atom_site_label_2
_geom_angle_atom_site_label_3
_geom_angle
_geom_angle_site_symmetry_1
_geom_angle_site_symmetry_3
_geom_angle_publ_flag
N1 C1 C2 124.63(14) . . ?
N1 C1 H1 117.7 . . ?
C2 C1 H1 117.7 . . ?
C1 C2 C3 117.40(13) . . ?
C1 C2 C6 120.55(13) . . ?
C3 C2 C6 121.99(13) . . ?
C4 C3 C2 118.91(14) . . ?
C4 C3 H3 120.5 . . ?
C2 C3 H3 120.5 . . ?
C5 C4 C3 119.21(14) . . ?
C5 C4 H4 120.4 . . ?
C3 C4 H4 120.4 . . ?
N1 C5 C4 123.43(14) . . ?
N1 C5 H5 118.3 . . ?
C4 C5 H5 118.3 . . ?
N2 C6 C2 113.05(12) . . ?
N2 C6 H6A 109.0 . . ?
C2 C6 H6A 109.0 . . ?
N2 C6 H6B 109.0 . . ?
C2 C6 H6B 109.0 . . ?
H6A C6 H6B 107.8 . . ?
O1 C7 N2 122.67(13) . . ?
O1 C7 C8 120.75(13) . . ?
N2 C7 C8 116.57(13) . . ?
C9 C8 C12 119.81(13) . . ?
C9 C8 C7 121.88(12) . . ?
C12 C8 C7 118.19(13) . . ?
C8 C9 C10 120.97(12) . . ?
C8 C9 H9 119.5 . . ?
C10 C9 H9 119.5 . . ?
C9 C10 C11 122.19(12) . 3_557 ?
C9 C10 C10 119.02(16) . 3_557 ?
C11 C10 C10 118.79(16) 3_557 3_557 ?
C12 C11 C10 121.03(13) . 3_557 ?
C12 C11 H11 119.5 . . ?
C10 C11 H11 119.5 3_557 . ?
C11 C12 C8 120.37(13) . . ?
C11 C12 H12 119.8 . . ?
C8 C12 H12 119.8 . . ?
C5 N1 C1 116.41(13) . . ?
C7 N2 C6 122.30(13) . . ?
C7 N2 H2 121.6(12) . . ?
C6 N2 H2 115.6(12) . . ?

loop_
_geom_bond_atom_site_label_1
_geom_bond_atom_site_label_2
_geom_bond_distance
_geom_bond_site_symmetry_2
_geom_bond_publ_flag
C1 N1 1.3526(19) . ?
C1 C2 1.392(2) . ?
C1 H1 0.9500 . ?
C2 C3 1.393(2) . ?
C2 C6 1.516(2) . ?
C3 C4 1.390(2) . ?
C3 H3 0.9500 . ?
C4 C5 1.386(2) . ?
C4 H4 0.9500 . ?
C5 N1 1.340(2) . ?
C5 H5 0.9500 . ?
C6 N2 1.4619(19) . ?
C6 H6A 0.9900 . ?
C6 H6B 0.9900 . ?
C7 O1 1.2423(18) . ?
C7 N2 1.3421(19) . ?
C7 C8 1.4995(19) . ?
C8 C9 1.379(2) . ?
C8 C12 1.4255(19) . ?
C9 C10 1.4208(19) . ?
C9 H9 0.9500 . ?
C10 C11 1.423(2) 3_557 ?
C10 C10 1.429(3) 3_557 ?
C11 C12 1.370(2) . ?
C11 H11 0.9500 . ?
C12 H12 0.9500 . ?
N2 H2 0.875(14) . ?

loop_
_geom_torsion_atom_site_label_1
_geom_torsion_atom_site_label_2
_geom_torsion_atom_site_label_3
_geom_torsion_atom_site_label_4
_geom_torsion
_geom_torsion_site_symmetry_1
_geom_torsion_site_symmetry_2
_geom_torsion_site_symmetry_3
_geom_torsion_site_symmetry_4
_geom_torsion_publ_flag
N1 C1 C2 C3 -1.2(2) . . . . ?
N1 C1 C2 C6 175.89(14) . . . . ?
C1 C2 C3 C4 0.5(2) . . . . ?
C6 C2 C3 C4 -176.54(14) . . . . ?
C2 C3 C4 C5 0.6(2) . . . . ?
C3 C4 C5 N1 -1.0(2) . . . . ?
C1 C2 C6 N2 130.92(15) . . . . ?
C3 C2 C6 N2 -52.17(19) . . . . ?
O1 C7 C8 C9 140.93(14) . . . . ?
N2 C7 C8 C9 -38.17(18) . . . . ?
O1 C7 C8 C12 -35.18(18) . . . . ?
N2 C7 C8 C12 145.72(13) . . . . ?
C12 C8 C9 C10 -0.1(2) . . . . ?
C7 C8 C9 C10 -176.20(13) . . . . ?
C8 C9 C10 C11 179.67(13) . . . 3_557 ?
C8 C9 C10 C10 -0.4(2) . . . 3_557 ?
C10 C11 C12 C8 -1.4(2) 3_557 . . . ?
C9 C8 C12 C11 1.1(2) . . . . ?
C7 C8 C12 C11 177.26(13) . . . . ?
C4 C5 N1 C1 0.4(2) . . . . ?
C2 C1 N1 C5 0.7(2) . . . . ?
O1 C7 N2 C6 -1.1(2) . . . . ?
C8 C7 N2 C6 178.01(11) . . . . ?
C2 C6 N2 C7 -99.71(16) . . . . ?
